data_4339792
loop_
_publ_author_name
'Su, Weiping'
'Kobayashi, Junji'
'Ellern, Arkady'
'Kawashima, Takayuki'
'Verkade, John G.'

_publ_section_title
;
 Steric stabilization of a monomeric proalumatrane: experimental and
 theoretical studies.
;
_journal_issue 19
_journal_name_full 'Inorganic chemistry'
_journal_page_first 7953
_journal_page_last 7959
_journal_paper_doi 10.1021/ic7010327
_journal_volume 46
_journal_year 2007
_chemical_formula_sum 'C36 H48 Al N O3'
_chemical_formula_weight 569.73
_chemical_name_systematic
; 
 ? 
;
_space_group_IT_number 36
_symmetry_cell_setting orthorhombic
_symmetry_space_group_name_Hall 'C 2c -2'
_symmetry_space_group_name_H-M 'C m c 21'
_atom_sites_solution_hydrogens none
_atom_sites_solution_primary direct
_atom_sites_solution_secondary difmap
_audit_creation_method SHELXL-97
_cell_angle_alpha 90.00
_cell_angle_beta 90.00
_cell_angle_gamma 90.00
_cell_formula_units_Z 4
_cell_length_a 17.616(3)
_cell_length_b 22.889(3)
_cell_length_c 9.5032(13)
_cell_measurement_reflns_used 946
_cell_measurement_temperature 193(2)
_cell_measurement_theta_max 27.86
_cell_measurement_theta_min 3.67
_cell_volume 3831.8(10)
_computing_cell_refinement 'Bruker SMART'
_computing_data_collection 'Bruker SMART'
_computing_data_reduction 'Bruker SAINT'
_computing_molecular_graphics 'Bruker SHELXTL'
_computing_publication_material 'Bruker SHELXTL'
_computing_structure_refinement 'SHELXL-97 (Sheldrick, 1997)'
_computing_structure_solution 'SHELXS-97 (Sheldrick, 1990)'
_diffrn_ambient_temperature 193(2)
_diffrn_measured_fraction_theta_full 1.000
_diffrn_measured_fraction_theta_max 1.000
_diffrn_measurement_device_type 'CCD area detector'
_diffrn_measurement_method 'phi and omega scans'
_diffrn_radiation_monochromator graphite
_diffrn_radiation_source 'fine-focus sealed tube'
_diffrn_radiation_type MoK\a
_diffrn_radiation_wavelength 0.71073
_diffrn_reflns_av_R_equivalents 0.0359
_diffrn_reflns_av_sigmaI/netI 0.0305
_diffrn_reflns_limit_h_max 19
_diffrn_reflns_limit_h_min -19
_diffrn_reflns_limit_k_max 25
_diffrn_reflns_limit_k_min -25
_diffrn_reflns_limit_l_max 10
_diffrn_reflns_limit_l_min -10
_diffrn_reflns_number 12477
_diffrn_reflns_theta_full 23.25
_diffrn_reflns_theta_max 23.25
_diffrn_reflns_theta_min 1.46
_exptl_absorpt_coefficient_mu 0.082
_exptl_absorpt_correction_T_max 1
_exptl_absorpt_correction_T_min 0.85
_exptl_absorpt_correction_type multi-scan
_exptl_absorpt_process_details 'Bruker SADABS'
_exptl_crystal_colour colorless
_exptl_crystal_density_diffrn 0.988
_exptl_crystal_density_meas ?
_exptl_crystal_density_method 'not measured'
_exptl_crystal_description block
_exptl_crystal_F_000 1232
_exptl_crystal_size_max 0.20
_exptl_crystal_size_mid 0.10
_exptl_crystal_size_min 0.10
_platon_squeeze_details
; 



;
_refine_diff_density_max 0.281
_refine_diff_density_min -0.218
_refine_diff_density_rms 0.055
_refine_ls_abs_structure_details 'Flack H D (1983), Acta Cryst. A39, 876-881'
_refine_ls_abs_structure_Flack 0.6(4)
_refine_ls_extinction_method none
_refine_ls_goodness_of_fit_ref 1.236
_refine_ls_hydrogen_treatment none
_refine_ls_matrix_type full
_refine_ls_number_parameters 232
_refine_ls_number_reflns 2865
_refine_ls_number_restraints 1
_refine_ls_restrained_S_all 1.236
_refine_ls_R_factor_all 0.0847
_refine_ls_R_factor_gt 0.0730
_refine_ls_shift/su_max 0.007
_refine_ls_shift/su_mean 0.001
_refine_ls_structure_factor_coef Fsqd
_refine_ls_weighting_details 'calc w=1/[\s^2^(Fo^2^)+(0.1088P)^2^+1.2580P] where P=(Fo^2^+2Fc^2^)/3'
_refine_ls_weighting_scheme calc
_refine_ls_wR_factor_gt 0.1937
_refine_ls_wR_factor_ref 0.2015
_reflns_number_gt 2265
_reflns_number_total 2865
_reflns_threshold_expression >2sigma(I)
_cod_data_source_file ic7010327-file001.cif
_cod_data_source_block ver94
_cod_depositor_comments
;
The following automatic conversions were performed:

'_symmetry_cell_setting' value 'Orthorhombic' changed to
'orthorhombic' according to
/usr/data/users/saulius/automatic-downloads/retrospective/ACS/lib/dictionaries/cif_core.dic
dictionary named 'cif_core.dic' version 2.4.2 from 2011-04-26.

Automatic conversion script
Id: cif_fix_values 2281 2013-09-26 08:29:07Z andrius 

The following automatic conversions were performed:

'_exptl_crystal_density_meas' value 'none' was changed to '?' - the
value is perceived as not measured.

Automatic conversion script
Id: cif_fix_values 3008 2015-01-20 13:52:24Z robertas 
;
_cod_original_cell_volume 3831.9(9)
_cod_original_sg_symbol_H-M Cmc2(1)
_cod_database_code 4339792

loop_
_symmetry_equiv_pos_as_xyz
'x, y, z'
'-x, -y, z+1/2'
'x, -y, z+1/2'
'-x, y, z'
'x+1/2, y+1/2, z'
'-x+1/2, -y+1/2, z+1/2'
'x+1/2, -y+1/2, z+1/2'
'-x+1/2, y+1/2, z'

loop_
_atom_site_label
_atom_site_type_symbol
_atom_site_fract_x
_atom_site_fract_y
_atom_site_fract_z
_atom_site_U_iso_or_equiv
_atom_site_adp_type
_atom_site_occupancy
_atom_site_symmetry_multiplicity
_atom_site_calc_flag
_atom_site_refinement_flags
Al1 Al 0.0000 0.27500(6) 0.84461(18) 0.0475(5) Uani 1 2 d S
C1 C 0.1328(4) 0.3295(3) 0.8899(8) 0.132(3) Uani 1 1 d .
C2 C 0.1948(3) 0.3329(3) 0.9694(6) 0.0909(17) Uani 1 1 d .
C3 C 0.2062(3) 0.2915(4) 1.1006(6) 0.116(3) Uani 1 1 d .
C4 C 0.2848(4) 0.3053(7) 1.1727(10) 0.229(7) Uani 1 1 d .
C5 C 0.1459(4) 0.3110(5) 1.2132(8) 0.167(4) Uani 1 1 d .
C6 C 0.2052(10) 0.2280(5) 1.0661(10) 0.231(7) Uani 1 1 d .
C7 C 0.2503(3) 0.3705(4) 0.9262(9) 0.132(3) Uani 1 1 d .
C8 C 0.2420(3) 0.4062(3) 0.8043(10) 0.129(3) Uani 1 1 d .
C9 C 0.3035(5) 0.4489(6) 0.7632(15) 0.255(7) Uani 1 1 d .
C10 C 0.1773(3) 0.4040(2) 0.7308(8) 0.107(2) Uani 1 1 d .
C11 C 0.1249(4) 0.3637(3) 0.7688(9) 0.153(4) Uani 1 1 d .
C12 C 0.0308(4) 0.3833(3) 0.7304(13) 0.072(3) Uani 0.50 1 d P
C13 C 0.0000 0.1922(3) 0.6422(6) 0.091(3) Uani 1 2 d S
C14 C 0.0000 0.1338(2) 0.6111(6) 0.0546(14) Uani 1 2 d S
C15 C 0.0000 0.0872(2) 0.7248(6) 0.0640(16) Uani 1 2 d S
C22 C 0.0000 0.2354(3) 0.5351(7) 0.098(3) Uani 1 2 d S
C16 C 0.0711(4) 0.0930(2) 0.8186(6) 0.124(3) Uani 1 1 d .
C17 C 0.0000 0.0248(3) 0.6622(8) 0.083(2) Uani 1 2 d S
C18 C 0.0000 0.1200(3) 0.4719(6) 0.0758(19) Uani 1 2 d S
C19 C 0.0000 0.1603(3) 0.3641(8) 0.096(2) Uani 1 2 d S
C20 C 0.0290(7) 0.1468(6) 0.2093(10) 0.103(4) Uani 0.50 1 d P
C21 C 0.0000 0.2190(3) 0.3987(6) 0.0681(17) Uani 1 2 d S
C24 C 0.0443(5) 0.2972(4) 0.5676(9) 0.057(2) Uani 0.50 1 d P
C12A C 0.0839(4) 0.3351(4) 0.6298(10) 0.065(2) Uani 0.50 1 d P
O2A O 0.0558(3) 0.3101(2) 0.9588(6) 0.0567(14) Uani 0.50 1 d P
O1 O 0.0313(3) 0.2106(2) 0.7793(5) 0.0479(13) Uani 0.50 1 d P
N3 N 0.0000 0.3251(2) 0.6825(5) 0.0534(12) Uani 1 2 d S
O2B O 0.0975(3) 0.2745(2) 0.8913(6) 0.0617(16) Uani 0.50 1 d P

loop_
_atom_site_aniso_label
_atom_site_aniso_U_11
_atom_site_aniso_U_22
_atom_site_aniso_U_33
_atom_site_aniso_U_23
_atom_site_aniso_U_13
_atom_site_aniso_U_12
Al1 0.0453(9) 0.0376(7) 0.0597(9) -0.0008(8) 0.000 0.000
C1 0.115(5) 0.127(5) 0.153(6) 0.044(5) -0.077(5) -0.080(4)
C2 0.060(3) 0.129(5) 0.084(4) -0.032(3) 0.001(3) 0.000(3)
C3 0.060(3) 0.222(9) 0.067(4) -0.005(4) -0.014(3) 0.020(4)
C4 0.061(4) 0.51(2) 0.112(6) 0.055(10) -0.012(4) 0.022(8)
C5 0.088(5) 0.300(12) 0.113(6) -0.047(7) 0.042(4) -0.042(6)
C6 0.46(2) 0.144(8) 0.090(6) 0.020(6) -0.019(9) 0.062(10)
C7 0.048(3) 0.223(9) 0.126(6) -0.019(6) -0.003(4) -0.038(4)
C8 0.063(4) 0.161(7) 0.163(8) -0.009(6) 0.001(4) -0.043(4)
C9 0.117(6) 0.359(15) 0.289(14) 0.117(14) -0.035(8) -0.161(9)
C10 0.059(3) 0.078(3) 0.184(7) 0.001(4) -0.004(3) -0.032(3)
C11 0.113(5) 0.143(6) 0.201(8) 0.090(6) -0.094(6) -0.078(5)
C12 0.035(4) 0.039(4) 0.140(9) 0.019(5) -0.028(4) -0.009(3)
C13 0.194(9) 0.043(4) 0.037(3) -0.001(3) 0.000 0.000
C14 0.067(4) 0.047(3) 0.050(3) -0.003(3) 0.000 0.000
C15 0.101(5) 0.035(3) 0.055(4) 0.002(3) 0.000 0.000
C22 0.209(10) 0.041(4) 0.045(4) 0.010(3) 0.000 0.000
C16 0.197(6) 0.077(3) 0.098(5) 0.042(3) -0.079(5) -0.042(4)
C17 0.130(6) 0.040(3) 0.078(4) -0.004(3) 0.000 0.000
C18 0.115(6) 0.073(4) 0.039(4) 0.000(3) 0.000 0.000
C19 0.149(7) 0.089(5) 0.049(4) -0.025(4) 0.000 0.000
C20 0.123(11) 0.137(10) 0.048(5) -0.028(6) 0.023(5) -0.018(7)
C21 0.079(4) 0.090(5) 0.036(3) 0.001(3) 0.000 0.000
C24 0.048(5) 0.061(5) 0.064(6) 0.015(4) 0.013(4) 0.004(4)
C12A 0.036(4) 0.067(5) 0.092(7) 0.004(5) 0.006(4) -0.005(4)
O2A 0.049(3) 0.053(3) 0.068(4) -0.011(3) 0.004(3) 0.003(3)
O1 0.052(3) 0.045(3) 0.047(3) 0.000(2) -0.008(2) 0.0054(19)
N3 0.038(2) 0.051(3) 0.071(3) 0.007(2) 0.000 0.000
O2B 0.050(3) 0.067(3) 0.068(4) -0.004(3) -0.003(3) 0.017(3)

loop_
_atom_type_symbol
_atom_type_description
_atom_type_scat_dispersion_real
_atom_type_scat_dispersion_imag
_atom_type_scat_source
C C 0.0033 0.0016 'International Tables Vol C Tables 4.2.6.8 and 6.1.1.4'
H H 0.0000 0.0000 'International Tables Vol C Tables 4.2.6.8 and 6.1.1.4'
N N 0.0061 0.0033 'International Tables Vol C Tables 4.2.6.8 and 6.1.1.4'
Al Al 0.0645 0.0514 'International Tables Vol C Tables 4.2.6.8 and 6.1.1.4'
O O 0.0106 0.0060 'International Tables Vol C Tables 4.2.6.8 and 6.1.1.4'

loop_
_geom_angle_atom_site_label_1
_geom_angle_atom_site_label_2
_geom_angle_atom_site_label_3
_geom_angle
_geom_angle_site_symmetry_1
_geom_angle_site_symmetry_3
O2A Al1 O2A 72.1(4) . 4
O2A Al1 O1 117.8(2) . .
O2A Al1 O1 148.1(3) 4 .
O2A Al1 O1 148.1(3) . 4
O2A Al1 O1 117.8(2) 4 4
O1 Al1 O1 38.0(3) . 4
O2A Al1 O2B 43.2(2) . .
O2A Al1 O2B 114.3(3) 4 .
O1 Al1 O2B 76.7(2) . .
O1 Al1 O2B 113.7(3) 4 .
O2A Al1 O2B 114.3(3) . 4
O2A Al1 O2B 43.2(2) 4 4
O1 Al1 O2B 113.7(3) . 4
O1 Al1 O2B 76.7(2) 4 4
O2B Al1 O2B 151.0(4) . 4
O2A Al1 N3 103.5(2) . .
O2A Al1 N3 103.5(2) 4 .
O1 Al1 N3 103.1(2) . .
O1 Al1 N3 103.1(2) 4 .
O2B Al1 N3 101.79(19) . .
O2B Al1 N3 101.79(19) 4 .
C2 C1 C11 121.1(6) . .
C2 C1 O2B 114.2(6) . .
C11 C1 O2B 117.8(5) . .
C2 C1 O2A 119.2(6) . .
C11 C1 O2A 114.6(6) . .
O2B C1 O2A 50.2(3) . .
C1 C2 C7 117.0(7) . .
C1 C2 C3 121.2(6) . .
C7 C2 C3 121.6(6) . .
C6 C3 C5 114.7(9) . .
C6 C3 C2 114.3(6) . .
C5 C3 C2 106.3(6) . .
C6 C3 C4 107.6(9) . .
C5 C3 C4 103.9(6) . .
C2 C3 C4 109.5(7) . .
C2 C7 C8 122.1(6) . .
C10 C8 C7 119.4(6) . .
C10 C8 C9 120.0(9) . .
C7 C8 C9 120.5(7) . .
C8 C10 C11 117.8(7) . .
C10 C11 C1 122.3(6) . .
C10 C11 C12A 110.9(7) . .
C1 C11 C12A 118.9(5) . .
C10 C11 C12 114.4(6) . .
C1 C11 C12 114.0(7) . .
C12A C11 C12 61.3(5) . .
C12 C12 N3 69.0(3) 4 .
C12 C12 C12A 122.7(4) 4 .
N3 C12 C12A 57.7(4) . .
C12 C12 C11 160.7(4) 4 .
N3 C12 C11 100.1(5) . .
C12A C12 C11 56.1(5) . .
C14 C13 C22 121.7(5) . .
C14 C13 O1 118.0(5) . 4
C22 C13 O1 115.7(5) . 4
C14 C13 O1 118.0(5) . .
C22 C13 O1 115.7(5) . .
O1 C13 O1 43.8(4) 4 .
C13 C14 C18 115.9(6) . .
C13 C14 C15 122.2(5) . .
C18 C14 C15 121.9(5) . .
C16 C15 C16 108.5(7) 4 .
C16 C15 C14 110.5(3) 4 .
C16 C15 C14 110.5(3) . .
C16 C15 C17 107.6(4) 4 .
C16 C15 C17 107.6(4) . .
C14 C15 C17 112.0(5) . .
C21 C22 C13 119.7(6) . .
C21 C22 C24 114.8(5) . 4
C13 C22 C24 117.7(5) . 4
C21 C22 C24 114.8(5) . .
C13 C22 C24 117.7(5) . .
C24 C22 C24 56.6(6) 4 .
C19 C18 C14 124.6(6) . .
C18 C19 C21 118.3(6) . .
C18 C19 C20 123.9(7) . .
C21 C19 C20 114.2(8) . .
C18 C19 C20 123.9(7) . 4
C21 C19 C20 114.2(8) . 4
C20 C19 C20 37.6(9) . 4
C20 C20 C19 71.2(4) 4 .
C22 C21 C19 119.9(6) . .
N3 C24 C24 58.3(4) . 4
N3 C24 C22 105.0(5) . .
C24 C24 C22 61.7(3) 4 .
N3 C12A C11 102.4(7) . .
N3 C12A C12 53.9(4) . .
C11 C12A C12 62.7(6) . .
O2B O2A C1 58.1(4) . .
O2B O2A Al1 72.8(4) . .
C1 O2A Al1 111.9(4) . .
O1 O1 C13 68.1(2) 4 .
O1 O1 Al1 71.00(16) 4 .
C13 O1 Al1 116.8(4) . .
C24 N3 C24 63.3(7) 4 .
C24 N3 C12 114.4(6) 4 4
C24 N3 C12 142.2(6) . 4
C24 N3 C12 142.2(6) 4 .
C24 N3 C12 114.4(6) . .
C12 N3 C12 42.1(6) 4 .
C24 N3 C12A 48.5(5) 4 4
C24 N3 C12A 108.7(6) . 4
C12 N3 C12A 68.4(5) 4 4
C12 N3 C12A 107.7(5) . 4
C24 N3 C12A 108.7(6) 4 .
C24 N3 C12A 48.5(5) . .
C12 N3 C12A 107.7(5) 4 .
C12 N3 C12A 68.4(5) . .
C12A N3 C12A 139.1(8) 4 .
C24 N3 Al1 109.4(4) 4 .
C24 N3 Al1 109.4(4) . .
C12 N3 Al1 106.6(5) 4 .
C12 N3 Al1 106.6(5) . .
C12A N3 Al1 110.0(4) 4 .
C12A N3 Al1 110.0(4) . .
O2A O2B C1 71.7(5) . .
O2A O2B Al1 64.1(3) . .
C1 O2B Al1 114.8(4) . .

loop_
_geom_bond_atom_site_label_1
_geom_bond_atom_site_label_2
_geom_bond_distance
_geom_bond_site_symmetry_2
Al1 O2A 1.670(6) .
Al1 O2A 1.670(6) 4
Al1 O1 1.692(5) .
Al1 O1 1.692(5) 4
Al1 O2B 1.774(5) .
Al1 O2B 1.774(5) 4
Al1 N3 1.921(5) .
C1 C2 1.331(8) .
C1 C11 1.398(8) .
C1 O2B 1.405(8) .
C1 O2A 1.570(9) .
C2 C7 1.367(9) .
C2 C3 1.580(9) .
C3 C6 1.489(12) .
C3 C5 1.572(9) .
C3 C4 1.577(11) .
C7 C8 1.426(11) .
C8 C10 1.338(9) .
C8 C9 1.510(9) .
C10 C11 1.355(8) .
C11 C12A 1.642(12) .
C11 C12 1.758(10) .
C12 C12 1.084(15) 4
C12 N3 1.509(9) .
C12 C12A 1.735(14) .
C13 C14 1.368(8) .
C13 C22 1.419(9) .
C13 O1 1.477(7) 4
C13 O1 1.477(7) .
C14 C18 1.360(8) .
C14 C15 1.519(8) .
C15 C16 1.544(7) 4
C15 C16 1.544(7) .
C15 C17 1.546(8) .
C22 C21 1.350(9) .
C22 C24 1.645(10) 4
C22 C24 1.645(10) .
C18 C19 1.378(10) .
C19 C21 1.383(9) .
C19 C20 1.588(11) .
C19 C20 1.588(11) 4
C20 C20 1.02(2) 4
C24 N3 1.486(10) .
C24 C24 1.560(16) 4
C12A N3 1.578(8) .
O2A O2B 1.271(7) .
O1 O1 1.102(9) 4
N3 C24 1.486(10) 4
N3 C12 1.509(9) 4
N3 C12A 1.578(8) 4

loop_
_platon_squeeze_void_nr
_platon_squeeze_void_average_x
_platon_squeeze_void_average_y
_platon_squeeze_void_average_z
_platon_squeeze_void_volume
_platon_squeeze_void_count_electrons
1 0.000 0.500 0.041 397.8 78.2
2 0.500 1.000 0.020 397.8 78.2
